data_7246783
loop_
_publ_author_name
'Hu, Xingchen'
'Xiao, Yuntian'
'Qi, Luguang'
'Bai, Yunhe'
'Sun, Ying'
'Ye, Yang'
'Xie, Chuang'

_publ_section_title
;
 Enhancing the dissolution and bacteriostatic activity of trimethoprim
 through salt formation
;
_journal_issue 23
_journal_name_full CrystEngComm
_journal_page_first 3445
_journal_page_last 3459
_journal_paper_doi 10.1039/D3CE00128H
_journal_volume 25
_journal_year 2023
_chemical_formula_moiety 'C14 H19 N4 O3, C7 H5 O4'
_chemical_formula_sum 'C21 H24 N4 O7'
_chemical_formula_weight 444.44
_space_group_crystal_system monoclinic
_space_group_IT_number 14
_space_group_name_Hall '-P 2yn'
_space_group_name_H-M_alt 'P 1 21/n 1'
_atom_sites_solution_hydrogens geom
_audit_creation_date 2023-03-14
_audit_creation_method
;
Olex2 1.5
(compiled 2023.02.24 svn.rf166f9f3 for OlexSys, GUI svn.r6748)
;
_audit_update_record
;
2023-03-17 deposited with the CCDC.	2023-04-28 downloaded from the CCDC.
;
_cell_angle_alpha 90
_cell_angle_beta 103.469(5)
_cell_angle_gamma 90
_cell_formula_units_Z 4
_cell_length_a 7.0172(3)
_cell_length_b 28.2186(13)
_cell_length_c 10.7877(5)
_cell_measurement_reflns_used 7215
_cell_measurement_temperature 113.15
_cell_measurement_theta_max 31.3890
_cell_measurement_theta_min 2.0640
_cell_volume 2077.38(17)
_computing_cell_refinement 'CrysAlisPro 1.171.39.46 (Rigaku OD, 2018)'
_computing_data_collection 'CrysAlisPro 1.171.39.46 (Rigaku OD, 2018)'
_computing_data_reduction 'CrysAlisPro 1.171.39.46 (Rigaku OD, 2018)'
_computing_molecular_graphics 'Olex2 1.5 (Dolomanov et al., 2009)'
_computing_publication_material 'Olex2 1.5 (Dolomanov et al., 2009)'
_computing_structure_refinement 'SHELXL 2019/3 (Sheldrick, 2015)'
_computing_structure_solution 'ShelXT (Sheldrick, 2015)'
_diffrn_ambient_temperature 113.15
_diffrn_measured_fraction_theta_full 1.000
_diffrn_measured_fraction_theta_max 0.947
_diffrn_measurement_details
;
List of Runs (angles in degrees, time in seconds):

  # Type    Start    End  Width  t~exp~   \w     \q     \k     \f   Frames
#--------------------------------------------------------------------------
  1  \w   -120.00  60.00   1.00    1.00    --  -30.00  45.00   0.00  180
  2  \w   -120.00  60.00   1.00    1.00    --  -30.00  45.00  90.00  180
  3  \w   -120.00  60.00   1.00    1.00    --  -30.00  45.00 180.00  180
;
_diffrn_measurement_device 'abstract diffractometer'
_diffrn_measurement_device_type 'Rigaku Saturn 70 CCD'
_diffrn_measurement_method '\w scans'
_diffrn_radiation_type MoK\a
_diffrn_radiation_wavelength 0.71073
_diffrn_reflns_av_R_equivalents 0.0853
_diffrn_reflns_av_unetI/netI 0.0772
_diffrn_reflns_Laue_measured_fraction_full 1.000
_diffrn_reflns_Laue_measured_fraction_max 0.947
_diffrn_reflns_limit_h_max 10
_diffrn_reflns_limit_h_min -10
_diffrn_reflns_limit_k_max 41
_diffrn_reflns_limit_k_min -42
_diffrn_reflns_limit_l_max 15
_diffrn_reflns_limit_l_min -15
_diffrn_reflns_number 26572
_diffrn_reflns_point_group_measured_fraction_full 1.000
_diffrn_reflns_point_group_measured_fraction_max 0.947
_diffrn_reflns_theta_full 25.242
_diffrn_reflns_theta_max 32.257
_diffrn_reflns_theta_min 2.071
_exptl_absorpt_coefficient_mu 0.108
_exptl_absorpt_correction_T_max 1.00000
_exptl_absorpt_correction_T_min 0.70873
_exptl_absorpt_correction_type multi-scan
_exptl_absorpt_process_details 'CrysAlisPro 1.171.39.46 (Rigaku Oxford Diffraction, 2018)'
_exptl_crystal_density_diffrn 1.421
_exptl_crystal_description block
_exptl_crystal_F_000 936
_exptl_crystal_size_max 0.23
_exptl_crystal_size_mid 0.2
_exptl_crystal_size_min 0.16
_refine_diff_density_max 0.314
_refine_diff_density_min -0.271
_refine_diff_density_rms 0.068
_refine_ls_extinction_coef 0.0115(13)
_refine_ls_extinction_expression Fc^*^=kFc[1+0.001xFc^2^\l^3^/sin(2\q)]^-1/4^
_refine_ls_extinction_method 'SHELXL-2019/2 (Sheldrick 2019)'
_refine_ls_goodness_of_fit_ref 1.040
_refine_ls_hydrogen_treatment constr
_refine_ls_matrix_type full
_refine_ls_number_parameters 295
_refine_ls_number_reflns 6989
_refine_ls_number_restraints 0
_refine_ls_restrained_S_all 1.040
_refine_ls_R_factor_all 0.1104
_refine_ls_R_factor_gt 0.0659
_refine_ls_shift/su_max 0.000
_refine_ls_shift/su_mean 0.000
_refine_ls_structure_factor_coef Fsqd
_refine_ls_weighting_details 'w=1/[\s^2^(Fo^2^)+(0.0548P)^2^+0.7520P] where P=(Fo^2^+2Fc^2^)/3'
_refine_ls_weighting_scheme calc
_refine_ls_wR_factor_gt 0.1345
_refine_ls_wR_factor_ref 0.1671
_reflns_Friedel_coverage 0.000
_reflns_number_gt 4341
_reflns_number_total 6989
_reflns_threshold_expression 'I > 2\s(I)'
_cod_data_source_file d3ce00128h2.cif
_cod_data_source_block r20210921c
_cod_depositor_comments 'Adding full bibliography for 7246781--7246785.cif.'
_cod_database_code 7246783
_shelx_shelxl_version_number 2019/3
_shelx_space_group_comment
;
The symmetry employed for this shelxl refinement is uniquely defined
by the following loop, which should always be used as a source of
symmetry information in preference to the above space-group names.
They are only intended as comments.
;
_shelx_estimated_absorpt_t_max 0.983
_shelx_estimated_absorpt_t_min 0.976
_olex2_refinement_description
;
1. Fixed Uiso
 At 1.2 times of:
  All C(H) groups, All C(H,H) groups, All N(H) groups, All N(H,H) groups
 At 1.5 times of:
  All C(H,H,H) groups, All O(H) groups
2.a Secondary CH2 refined with riding coordinates:
 C10(H10A,H10B)
2.b Aromatic/amide H refined with riding coordinates:
 N3(H3), C5(H5), C7(H7), C14(H14), C16(H16), C19(H19), C20(H20)
2.c X=CH2 refined with riding coordinates:
 N1(H1A,H1B), N4(H4A,H4B)
2.d Idealised Me refined as rotating group:
 C1(H1C,H1D,H1E), C8(H8A,H8B,H8C), C9(H9A,H9B,H9C)
2.e Idealised tetrahedral OH refined as rotating group:
 O4(H4), O5(H5A)
;
_olex2_submission_special_instructions 'No special instructions were received'
_oxdiff_exptl_absorpt_empirical_details
;
Empirical correction (ABSPACK) includes:
- Absorption correction using spherical harmonics
- Frame scaling
- Detector area scaling
;

loop_
_space_group_symop_operation_xyz
'x, y, z'
'-x+1/2, y+1/2, -z+1/2'
'-x, -y, -z'
'x-1/2, -y-1/2, z-1/2'

loop_
_atom_site_label
_atom_site_type_symbol
_atom_site_fract_x
_atom_site_fract_y
_atom_site_fract_z
_atom_site_U_iso_or_equiv
_atom_site_adp_type
_atom_site_occupancy
_atom_site_site_symmetry_order
_atom_site_calc_flag
_atom_site_refinement_flags_posn
_atom_site_refinement_flags_adp
_atom_site_refinement_flags_occupancy
_atom_site_disorder_assembly
_atom_site_disorder_group
O1 O -0.1161(2) 0.20960(5) 0.13265(13) 0.0323(3) Uani 1 1 d . . . . .
O2 O 0.2286(2) 0.18729(5) 0.28361(12) 0.0280(3) Uani 1 1 d . . . . .
O3 O 0.53642(19) 0.24670(5) 0.31870(13) 0.0290(3) Uani 1 1 d . . . . .
N1 N 0.3453(3) 0.34326(6) -0.13254(17) 0.0341(4) Uani 1 1 d . . . . .
H1A H 0.412433 0.334181 -0.187826 0.041 Uiso 1 1 calc R U . . .
H1B H 0.236850 0.328304 -0.128464 0.041 Uiso 1 1 calc R U . . .
N2 N 0.5747(2) 0.40080(5) -0.06665(16) 0.0265(3) Uani 1 1 d . . . . .
N3 N 0.5428(2) 0.45415(5) 0.09588(15) 0.0243(3) Uani 1 1 d . . . . .
H3 H 0.589780 0.478441 0.144638 0.029 Uiso 1 1 calc R U . . .
N4 N 0.7988(2) 0.46144(6) -0.00303(16) 0.0295(4) Uani 1 1 d . . . . .
H4A H 0.864603 0.452191 -0.058926 0.035 Uiso 1 1 calc R U . . .
H4B H 0.839277 0.486053 0.046143 0.035 Uiso 1 1 calc R U . . .
C1 C -0.3005(3) 0.21862(8) 0.04669(19) 0.0337(5) Uani 1 1 d . . . . .
H1C H -0.361358 0.246512 0.075469 0.050 Uiso 1 1 calc R U . . .
H1D H -0.386323 0.191086 0.044523 0.050 Uiso 1 1 calc R U . . .
H1E H -0.280246 0.224431 -0.038885 0.050 Uiso 1 1 calc R U . . .
C2 C 0.0252(3) 0.24398(7) 0.14641(17) 0.0238(4) Uani 1 1 d . . . . .
C3 C 0.2068(3) 0.23085(6) 0.22343(17) 0.0239(4) Uani 1 1 d . . . . .
C4 C 0.3625(3) 0.26295(7) 0.24417(16) 0.0225(4) Uani 1 1 d . . . . .
C5 C 0.3349(3) 0.30817(6) 0.18935(17) 0.0233(4) Uani 1 1 d . . . . .
H5 H 0.439908 0.330268 0.204565 0.028 Uiso 1 1 calc R U . . .
C6 C 0.1543(3) 0.32071(6) 0.11286(17) 0.0225(4) Uani 1 1 d . . . . .
C7 C -0.0015(3) 0.28867(7) 0.09062(17) 0.0237(4) Uani 1 1 d . . . . .
H7 H -0.124773 0.297308 0.037837 0.028 Uiso 1 1 calc R U . . .
C8 C 0.2716(3) 0.14960(7) 0.20460(19) 0.0310(4) Uani 1 1 d . . . . .
H8A H 0.279593 0.119516 0.250916 0.046 Uiso 1 1 calc R U . . .
H8B H 0.397033 0.155918 0.182566 0.046 Uiso 1 1 calc R U . . .
H8C H 0.167473 0.147680 0.126463 0.046 Uiso 1 1 calc R U . . .
C9 C 0.6863(3) 0.28125(8) 0.3623(2) 0.0336(5) Uani 1 1 d . . . . .
H9A H 0.791985 0.267091 0.427390 0.050 Uiso 1 1 calc R U . . .
H9B H 0.631036 0.308306 0.398809 0.050 Uiso 1 1 calc R U . . .
H9C H 0.738612 0.292001 0.290380 0.050 Uiso 1 1 calc R U . . .
C10 C 0.1182(3) 0.36989(6) 0.05303(18) 0.0240(4) Uani 1 1 d . . . . .
H10A H 0.026231 0.366890 -0.031424 0.029 Uiso 1 1 calc R U . . .
H10B H 0.054075 0.389779 0.107102 0.029 Uiso 1 1 calc R U . . .
C11 C 0.3006(3) 0.39493(6) 0.03634(17) 0.0226(4) Uani 1 1 d . . . . .
C12 C 0.4077(3) 0.37964(6) -0.05500(18) 0.0242(4) Uani 1 1 d . . . . .
C13 C 0.6375(3) 0.43810(6) 0.00716(18) 0.0231(4) Uani 1 1 d . . . . .
C14 C 0.3750(2) 0.43239(6) 0.10871(17) 0.0218(3) Uani 1 1 d . . . . .
H14 H 0.309052 0.443949 0.170156 0.026 Uiso 1 1 calc R U . . .
O4 O 1.4366(2) 0.58523(7) 0.61568(15) 0.0499(5) Uani 1 1 d . . . . .
H4 H 1.496964 0.577543 0.559995 0.075 Uiso 1 1 calc R U . . .
O5 O 0.6365(2) 0.57047(7) 0.43382(16) 0.0451(4) Uani 1 1 d . . . . .
H5A H 0.608428 0.555716 0.364312 0.068 Uiso 1 1 calc R U . . .
O6 O 0.69224(19) 0.52716(5) 0.24398(14) 0.0332(3) Uani 1 1 d . . . . .
O7 O 0.9898(2) 0.52341(5) 0.20311(14) 0.0359(4) Uani 1 1 d . . . . .
C15 C 1.2389(3) 0.57993(8) 0.56729(19) 0.0331(5) Uani 1 1 d . . . . .
C16 C 1.1619(3) 0.55846(7) 0.45067(18) 0.0279(4) Uani 1 1 d . . . . .
H16 H 1.247792 0.545730 0.402928 0.033 Uiso 1 1 calc R U . . .
C17 C 0.9598(3) 0.55535(6) 0.40276(18) 0.0238(4) Uani 1 1 d . . . . .
C18 C 0.8354(3) 0.57315(7) 0.47596(19) 0.0302(4) Uani 1 1 d . . . . .
C19 C 0.9131(3) 0.59448(8) 0.5930(2) 0.0345(5) Uani 1 1 d . . . . .
H19 H 0.827846 0.606840 0.641768 0.041 Uiso 1 1 calc R U . . .
C20 C 1.1140(3) 0.59779(8) 0.6388(2) 0.0334(5) Uani 1 1 d . . . . .
H20 H 1.166513 0.612254 0.718981 0.040 Uiso 1 1 calc R U . . .
C21 C 0.8788(3) 0.53371(7) 0.27392(19) 0.0274(4) Uani 1 1 d . . . . .

loop_
_atom_site_aniso_label
_atom_site_aniso_U_11
_atom_site_aniso_U_22
_atom_site_aniso_U_33
_atom_site_aniso_U_23
_atom_site_aniso_U_13
_atom_site_aniso_U_12
O1 0.0267(7) 0.0342(8) 0.0332(8) 0.0065(6) 0.0013(6) -0.0124(6)
O2 0.0374(8) 0.0225(7) 0.0245(7) 0.0033(5) 0.0081(6) -0.0034(5)
O3 0.0243(7) 0.0300(7) 0.0289(7) 0.0055(6) -0.0014(5) -0.0023(5)
N1 0.0391(9) 0.0304(9) 0.0370(9) -0.0119(7) 0.0173(8) -0.0078(7)
N2 0.0292(8) 0.0219(8) 0.0312(9) -0.0017(6) 0.0126(7) -0.0008(6)
N3 0.0247(7) 0.0222(8) 0.0273(8) -0.0029(6) 0.0084(6) -0.0012(6)
N4 0.0292(8) 0.0244(8) 0.0383(9) -0.0040(7) 0.0151(7) -0.0021(6)
C1 0.0264(10) 0.0431(12) 0.0301(10) 0.0004(9) 0.0039(8) -0.0119(8)
C2 0.0247(8) 0.0277(9) 0.0200(8) -0.0011(7) 0.0070(7) -0.0077(7)
C3 0.0284(9) 0.0238(9) 0.0215(8) 0.0014(7) 0.0096(7) -0.0020(7)
C4 0.0210(8) 0.0268(9) 0.0191(8) 0.0016(7) 0.0033(7) 0.0000(7)
C5 0.0217(8) 0.0246(9) 0.0241(9) 0.0003(7) 0.0064(7) -0.0037(7)
C6 0.0235(8) 0.0232(9) 0.0218(8) -0.0008(7) 0.0075(7) -0.0014(7)
C7 0.0210(8) 0.0282(10) 0.0220(8) 0.0009(7) 0.0053(7) -0.0014(7)
C8 0.0341(10) 0.0274(10) 0.0333(10) 0.0023(8) 0.0115(8) 0.0011(8)
C9 0.0255(9) 0.0361(12) 0.0352(11) 0.0008(9) -0.0010(8) -0.0047(8)
C10 0.0233(8) 0.0234(9) 0.0259(9) 0.0010(7) 0.0069(7) -0.0007(7)
C11 0.0236(8) 0.0207(9) 0.0242(9) 0.0022(7) 0.0069(7) 0.0017(7)
C12 0.0284(9) 0.0188(8) 0.0260(9) 0.0003(7) 0.0074(7) 0.0016(7)
C13 0.0243(8) 0.0194(9) 0.0270(9) 0.0013(7) 0.0088(7) 0.0022(7)
C14 0.0220(8) 0.0219(9) 0.0220(8) 0.0015(7) 0.0062(7) 0.0018(7)
O4 0.0206(7) 0.0962(14) 0.0317(8) -0.0085(9) 0.0038(6) -0.0104(8)
O5 0.0204(7) 0.0696(12) 0.0446(10) -0.0250(8) 0.0058(7) -0.0026(7)
O6 0.0232(7) 0.0348(8) 0.0399(8) -0.0116(6) 0.0042(6) -0.0026(6)
O7 0.0314(7) 0.0471(9) 0.0315(8) -0.0077(7) 0.0120(6) -0.0078(6)
C15 0.0205(9) 0.0500(13) 0.0282(10) 0.0039(9) 0.0046(8) -0.0083(8)
C16 0.0226(9) 0.0351(11) 0.0270(9) 0.0036(8) 0.0078(7) -0.0011(7)
C17 0.0223(8) 0.0238(9) 0.0253(9) 0.0013(7) 0.0054(7) -0.0027(7)
C18 0.0212(9) 0.0372(11) 0.0314(10) -0.0039(8) 0.0046(8) -0.0034(8)
C19 0.0281(10) 0.0458(13) 0.0310(11) -0.0063(9) 0.0096(8) -0.0027(9)
C20 0.0305(10) 0.0449(12) 0.0248(10) -0.0039(9) 0.0063(8) -0.0100(9)
C21 0.0259(9) 0.0255(10) 0.0307(10) -0.0002(8) 0.0065(8) -0.0037(7)

loop_
_atom_type_symbol
_atom_type_description
_atom_type_scat_dispersion_real
_atom_type_scat_dispersion_imag
_atom_type_scat_source
C C 0.0033 0.0016 'International Tables Vol C Tables 4.2.6.8 and 6.1.1.4'
H H 0.0000 0.0000 'International Tables Vol C Tables 4.2.6.8 and 6.1.1.4'
N N 0.0061 0.0033 'International Tables Vol C Tables 4.2.6.8 and 6.1.1.4'
O O 0.0106 0.0060 'International Tables Vol C Tables 4.2.6.8 and 6.1.1.4'

loop_
_geom_angle_atom_site_label_1
_geom_angle_atom_site_label_2
_geom_angle_atom_site_label_3
_geom_angle
_geom_angle_site_symmetry_1
_geom_angle_site_symmetry_3
_geom_angle_publ_flag
C2 O1 C1 117.87(15) . . ?
C3 O2 C8 113.26(14) . . ?
C4 O3 C9 116.72(15) . . ?
H1A N1 H1B 120.0 . . ?
C12 N1 H1A 120.0 . . ?
C12 N1 H1B 120.0 . . ?
C13 N2 C12 117.97(15) . . ?
C13 N3 H3 120.1 . . ?
C14 N3 H3 120.1 . . ?
C14 N3 C13 119.70(15) . . ?
H4A N4 H4B 120.0 . . ?
C13 N4 H4A 120.0 . . ?
C13 N4 H4B 120.0 . . ?
O1 C1 H1C 109.5 . . ?
O1 C1 H1D 109.5 . . ?
O1 C1 H1E 109.5 . . ?
H1C C1 H1D 109.5 . . ?
H1C C1 H1E 109.5 . . ?
H1D C1 H1E 109.5 . . ?
O1 C2 C3 114.37(16) . . ?
O1 C2 C7 125.01(17) . . ?
C7 C2 C3 120.62(16) . . ?
O2 C3 C2 120.03(16) . . ?
O2 C3 C4 120.32(16) . . ?
C4 C3 C2 119.57(17) . . ?
O3 C4 C3 115.62(16) . . ?
O3 C4 C5 124.57(16) . . ?
C3 C4 C5 119.82(16) . . ?
C4 C5 H5 120.0 . . ?
C6 C5 C4 120.05(16) . . ?
C6 C5 H5 120.0 . . ?
C5 C6 C7 120.49(17) . . ?
C5 C6 C10 121.46(16) . . ?
C7 C6 C10 118.03(16) . . ?
C2 C7 C6 119.44(17) . . ?
C2 C7 H7 120.3 . . ?
C6 C7 H7 120.3 . . ?
O2 C8 H8A 109.5 . . ?
O2 C8 H8B 109.5 . . ?
O2 C8 H8C 109.5 . . ?
H8A C8 H8B 109.5 . . ?
H8A C8 H8C 109.5 . . ?
H8B C8 H8C 109.5 . . ?
O3 C9 H9A 109.5 . . ?
O3 C9 H9B 109.5 . . ?
O3 C9 H9C 109.5 . . ?
H9A C9 H9B 109.5 . . ?
H9A C9 H9C 109.5 . . ?
H9B C9 H9C 109.5 . . ?
C6 C10 H10A 108.6 . . ?
C6 C10 H10B 108.6 . . ?
H10A C10 H10B 107.6 . . ?
C11 C10 C6 114.48(15) . . ?
C11 C10 H10A 108.6 . . ?
C11 C10 H10B 108.6 . . ?
C12 C11 C10 122.31(16) . . ?
C14 C11 C10 121.58(16) . . ?
C14 C11 C12 116.08(16) . . ?
N1 C12 N2 116.69(16) . . ?
N1 C12 C11 120.90(17) . . ?
N2 C12 C11 122.41(16) . . ?
N2 C13 N3 122.31(16) . . ?
N2 C13 N4 120.63(16) . . ?
N4 C13 N3 117.06(16) . . ?
N3 C14 H14 119.3 . . ?
C11 C14 N3 121.49(16) . . ?
C11 C14 H14 119.3 . . ?
C15 O4 H4 109.5 . . ?
C18 O5 H5A 109.5 . . ?
O4 C15 C16 122.56(18) . . ?
O4 C15 C20 117.50(19) . . ?
C16 C15 C20 119.93(18) . . ?
C15 C16 H16 119.6 . . ?
C15 C16 C17 120.75(17) . . ?
C17 C16 H16 119.6 . . ?
C16 C17 C18 118.84(17) . . ?
C16 C17 C21 120.08(16) . . ?
C18 C17 C21 121.07(16) . . ?
O5 C18 C17 121.05(17) . . ?
O5 C18 C19 118.70(17) . . ?
C19 C18 C17 120.24(17) . . ?
C18 C19 H19 119.9 . . ?
C20 C19 C18 120.28(18) . . ?
C20 C19 H19 119.9 . . ?
C15 C20 H20 120.0 . . ?
C19 C20 C15 119.93(19) . . ?
C19 C20 H20 120.0 . . ?
O6 C21 C17 115.72(16) . . ?
O7 C21 O6 123.89(18) . . ?
O7 C21 C17 120.39(17) . . ?

loop_
_geom_bond_atom_site_label_1
_geom_bond_atom_site_label_2
_geom_bond_distance
_geom_bond_site_symmetry_2
_geom_bond_publ_flag
O1 C1 1.428(2) . ?
O1 C2 1.370(2) . ?
O2 C3 1.382(2) . ?
O2 C8 1.438(2) . ?
O3 C4 1.374(2) . ?
O3 C9 1.431(2) . ?
N1 H1A 0.8800 . ?
N1 H1B 0.8800 . ?
N1 C12 1.332(2) . ?
N2 C12 1.346(2) . ?
N2 C13 1.332(2) . ?
N3 H3 0.8800 . ?
N3 C13 1.364(2) . ?
N3 C14 1.364(2) . ?
N4 H4A 0.8800 . ?
N4 H4B 0.8800 . ?
N4 C13 1.336(2) . ?
C1 H1C 0.9800 . ?
C1 H1D 0.9800 . ?
C1 H1E 0.9800 . ?
C2 C3 1.399(3) . ?
C2 C7 1.391(3) . ?
C3 C4 1.396(2) . ?
C4 C5 1.401(3) . ?
C5 H5 0.9500 . ?
C5 C6 1.387(2) . ?
C6 C7 1.396(2) . ?
C6 C10 1.527(2) . ?
C7 H7 0.9500 . ?
C8 H8A 0.9800 . ?
C8 H8B 0.9800 . ?
C8 H8C 0.9800 . ?
C9 H9A 0.9800 . ?
C9 H9B 0.9800 . ?
C9 H9C 0.9800 . ?
C10 H10A 0.9900 . ?
C10 H10B 0.9900 . ?
C10 C11 1.509(2) . ?
C11 C12 1.438(2) . ?
C11 C14 1.345(3) . ?
C14 H14 0.9500 . ?
O4 H4 0.8400 . ?
O4 C15 1.372(2) . ?
O5 H5A 0.8400 . ?
O5 C18 1.366(2) . ?
O6 C21 1.287(2) . ?
O7 C21 1.246(2) . ?
C15 C16 1.387(3) . ?
C15 C20 1.390(3) . ?
C16 H16 0.9500 . ?
C16 C17 1.394(2) . ?
C17 C18 1.400(3) . ?
C17 C21 1.503(3) . ?
C18 C19 1.390(3) . ?
C19 H19 0.9500 . ?
C19 C20 1.385(3) . ?
C20 H20 0.9500 . ?

loop_
_geom_torsion_atom_site_label_1
_geom_torsion_atom_site_label_2
_geom_torsion_atom_site_label_3
_geom_torsion_atom_site_label_4
_geom_torsion
_geom_torsion_site_symmetry_1
_geom_torsion_site_symmetry_2
_geom_torsion_site_symmetry_3
_geom_torsion_site_symmetry_4
_geom_torsion_publ_flag
O1 C2 C3 O2 -3.4(2) . . . . ?
O1 C2 C3 C4 179.82(15) . . . . ?
O1 C2 C7 C6 179.56(16) . . . . ?
O2 C3 C4 O3 4.6(2) . . . . ?
O2 C3 C4 C5 -175.80(15) . . . . ?
O3 C4 C5 C6 178.39(16) . . . . ?
C1 O1 C2 C3 -174.66(16) . . . . ?
C1 O1 C2 C7 5.3(3) . . . . ?
C2 C3 C4 O3 -178.63(15) . . . . ?
C2 C3 C4 C5 0.9(3) . . . . ?
C3 C2 C7 C6 -0.5(3) . . . . ?
C3 C4 C5 C6 -1.1(3) . . . . ?
C4 C5 C6 C7 0.5(3) . . . . ?
C4 C5 C6 C10 179.17(16) . . . . ?
C5 C6 C7 C2 0.3(3) . . . . ?
C5 C6 C10 C11 24.2(2) . . . . ?
C6 C10 C11 C12 69.7(2) . . . . ?
C6 C10 C11 C14 -108.7(2) . . . . ?
C7 C2 C3 O2 176.64(15) . . . . ?
C7 C2 C3 C4 -0.1(3) . . . . ?
C7 C6 C10 C11 -157.14(16) . . . . ?
C8 O2 C3 C2 85.2(2) . . . . ?
C8 O2 C3 C4 -98.05(19) . . . . ?
C9 O3 C4 C3 -168.06(16) . . . . ?
C9 O3 C4 C5 12.4(2) . . . . ?
C10 C6 C7 C2 -178.39(15) . . . . ?
C10 C11 C12 N1 2.4(3) . . . . ?
C10 C11 C12 N2 -177.37(17) . . . . ?
C10 C11 C14 N3 178.16(16) . . . . ?
C12 N2 C13 N3 2.3(3) . . . . ?
C12 N2 C13 N4 -177.87(17) . . . . ?
C12 C11 C14 N3 -0.4(3) . . . . ?
C13 N2 C12 N1 178.14(17) . . . . ?
C13 N2 C12 C11 -2.1(3) . . . . ?
C13 N3 C14 C11 0.6(3) . . . . ?
C14 N3 C13 N2 -1.6(3) . . . . ?
C14 N3 C13 N4 178.57(16) . . . . ?
C14 C11 C12 N1 -179.12(18) . . . . ?
C14 C11 C12 N2 1.1(3) . . . . ?
O4 C15 C16 C17 -177.6(2) . . . . ?
O4 C15 C20 C19 178.4(2) . . . . ?
O5 C18 C19 C20 179.9(2) . . . . ?
C15 C16 C17 C18 -1.7(3) . . . . ?
C15 C16 C17 C21 177.57(18) . . . . ?
C16 C15 C20 C19 -0.5(3) . . . . ?
C16 C17 C18 O5 -179.27(19) . . . . ?
C16 C17 C18 C19 1.4(3) . . . . ?
C16 C17 C21 O6 172.02(17) . . . . ?
C16 C17 C21 O7 -8.2(3) . . . . ?
C17 C18 C19 C20 -0.8(3) . . . . ?
C18 C17 C21 O6 -8.7(3) . . . . ?
C18 C17 C21 O7 171.03(19) . . . . ?
C18 C19 C20 C15 0.3(3) . . . . ?
C20 C15 C16 C17 1.3(3) . . . . ?
C21 C17 C18 O5 1.5(3) . . . . ?
C21 C17 C18 C19 -177.82(19) . . . . ?
